data_7248560
loop_
_publ_author_name
'Yeo, Chien Ing'
'Kwong, Huey Chong'
'Tan, Sang Loon'
'Tiekink, Edward R. T.'

_publ_section_title
;
 Variable non-covalent interactions in the crystals of a series of
 4-Y-benzyl pyrrolidine-1-carbodithioates: Y = Cl, Br, I, Me and NO2
;
_journal_issue 20
_journal_name_full CrystEngComm
_journal_page_first 2711
_journal_page_last 2722
_journal_paper_doi 10.1039/D4CE00158C
_journal_volume 26
_journal_year 2024
_chemical_formula_moiety 'C12 H14 Br N S2'
_chemical_formula_sum 'C12 H14 Br N S2'
_chemical_formula_weight 316.27
_space_group_crystal_system monoclinic
_space_group_IT_number 14
_space_group_name_Hall '-P 2yn'
_space_group_name_H-M_alt 'P 1 21/n 1'
_atom_sites_solution_hydrogens geom
_atom_sites_solution_primary direct
_atom_sites_solution_secondary difmap
_audit_creation_method SHELXL-2018/3
_audit_update_record
;
2024-02-17 deposited with the CCDC.	2024-04-29 downloaded from the CCDC.
;
_cell_angle_alpha 90
_cell_angle_beta 117.889(2)
_cell_angle_gamma 90
_cell_formula_units_Z 4
_cell_length_a 12.1754(2)
_cell_length_b 9.64310(10)
_cell_length_c 12.3470(2)
_cell_measurement_reflns_used 11810
_cell_measurement_temperature 100(2)
_cell_measurement_theta_max 76.3650
_cell_measurement_theta_min 4.1860
_cell_volume 1281.28(4)
_computing_cell_refinement
;
CrysAlisPro 1.171.39.31a (Rigaku Oxford Diffraction, 2017)
;
_computing_data_collection
;
CrysAlisPro 1.171.39.31a (Rigaku Oxford Diffraction, 2017)
;
_computing_data_reduction
;
CrysAlisPro 1.171.39.31a (Rigaku Oxford Diffraction, 2017)
;
_computing_molecular_graphics 'ORTEP-3 for Windows (Farrugia, 2012), DIAMOND (Brandenburg, 2006)'
_computing_publication_material 'publCIF (Westrip, 2010)'
_computing_structure_refinement 'SHELXL-2018/3 (Sheldrick, 2014)'
_computing_structure_solution 'SHELXS97 (Sheldrick, 2008)'
_diffrn_ambient_temperature 100(2)
_diffrn_measured_fraction_theta_full 1.000
_diffrn_measured_fraction_theta_max 1.000
_diffrn_measurement_device_type 'XtaLAB Synergy, Dualflex, AtlasS2'
_diffrn_measurement_method '\w scans'
_diffrn_radiation_type CuK\a
_diffrn_radiation_wavelength 1.54178
_diffrn_reflns_av_R_equivalents 0.0237
_diffrn_reflns_av_unetI/netI 0.0136
_diffrn_reflns_Laue_measured_fraction_full 1.000
_diffrn_reflns_Laue_measured_fraction_max 1.000
_diffrn_reflns_limit_h_max 14
_diffrn_reflns_limit_h_min -14
_diffrn_reflns_limit_k_max 11
_diffrn_reflns_limit_k_min -9
_diffrn_reflns_limit_l_max 14
_diffrn_reflns_limit_l_min -14
_diffrn_reflns_number 15897
_diffrn_reflns_point_group_measured_fraction_full 1.000
_diffrn_reflns_point_group_measured_fraction_max 1.000
_diffrn_reflns_theta_full 67.055
_diffrn_reflns_theta_max 67.055
_diffrn_reflns_theta_min 4.209
_diffrn_source 'micro-focus sealed X-ray tube'
_exptl_absorpt_coefficient_mu 7.181
_exptl_absorpt_correction_T_max 1.000
_exptl_absorpt_correction_T_min 0.873
_exptl_absorpt_correction_type gaussian
_exptl_absorpt_process_details
;
CrysAlisPro 1.171.39.31a (Rigaku Oxford Diffraction, 2017)
;
_exptl_crystal_colour colourless
_exptl_crystal_density_diffrn 1.640
_exptl_crystal_description prism
_exptl_crystal_F_000 640
_exptl_crystal_size_max 0.130
_exptl_crystal_size_mid 0.073
_exptl_crystal_size_min 0.034
_refine_diff_density_max 0.279
_refine_diff_density_min -0.270
_refine_diff_density_rms 0.049
_refine_ls_extinction_method none
_refine_ls_goodness_of_fit_ref 1.082
_refine_ls_hydrogen_treatment constr
_refine_ls_matrix_type full
_refine_ls_number_parameters 145
_refine_ls_number_reflns 2294
_refine_ls_number_restraints 0
_refine_ls_restrained_S_all 1.082
_refine_ls_R_factor_all 0.0174
_refine_ls_R_factor_gt 0.0168
_refine_ls_shift/su_max 0.003
_refine_ls_shift/su_mean 0.000
_refine_ls_structure_factor_coef Fsqd
_refine_ls_weighting_details 'w=1/[\s^2^(Fo^2^)+(0.0221P)^2^+0.6034P] where P=(Fo^2^+2Fc^2^)/3'
_refine_ls_weighting_scheme calc
_refine_ls_wR_factor_gt 0.0438
_refine_ls_wR_factor_ref 0.0442
_reflns_Friedel_coverage 0.000
_reflns_number_gt 2229
_reflns_number_total 2294
_reflns_threshold_expression 'I > 2\s(I)'
_cod_data_source_file d4ce00158c2.cif
_cod_data_source_block shelx_CCDC4
_cod_depositor_comments 'Adding full bibliography for 7248556--7248560.cif.'
_cod_original_sg_symbol_H-M 'P 21/n'
_cod_database_code 7248560
_shelx_shelxl_version_number 2018/3
_shelx_space_group_comment
;
The symmetry employed for this shelxl refinement is uniquely defined
by the following loop, which should always be used as a source of
symmetry information in preference to the above space-group names.
They are only intended as comments.
;
_shelx_estimated_absorpt_t_min 0.455
_shelx_estimated_absorpt_t_max 0.792

loop_
_space_group_symop_operation_xyz
'x, y, z'
'-x+1/2, y+1/2, -z+1/2'
'-x, -y, -z'
'x-1/2, -y-1/2, z-1/2'

loop_
_atom_site_label
_atom_site_type_symbol
_atom_site_fract_x
_atom_site_fract_y
_atom_site_fract_z
_atom_site_U_iso_or_equiv
_atom_site_adp_type
_atom_site_occupancy
_atom_site_site_symmetry_order
_atom_site_calc_flag
_atom_site_refinement_flags_posn
_atom_site_refinement_flags_adp
_atom_site_refinement_flags_occupancy
_atom_site_disorder_assembly
_atom_site_disorder_group
Br1 Br 0.97154(2) 0.48758(2) 0.83302(2) 0.02117(7) Uani 1 1 d . . . . .
S1 S 0.28658(3) 0.53144(4) 0.06235(3) 0.01996(9) Uani 1 1 d . . . . .
S2 S 0.53163(3) 0.39029(4) 0.22468(3) 0.01608(9) Uani 1 1 d . . . . .
N1 N 0.39590(11) 0.33874(12) -0.00672(10) 0.0148(2) Uani 1 1 d . . . . .
C1 C 0.39783(13) 0.41783(14) 0.08221(13) 0.0142(3) Uani 1 1 d . . . . .
C2 C 0.29674(13) 0.34884(16) -0.13486(13) 0.0175(3) Uani 1 1 d . . . . .
H2A H 0.289927 0.444419 -0.166659 0.021 Uiso 1 1 calc R U . . .
H2B H 0.215414 0.320379 -0.142189 0.021 Uiso 1 1 calc R U . . .
C3 C 0.34008(14) 0.24826(16) -0.20252(13) 0.0200(3) Uani 1 1 d . . . . .
H3A H 0.268551 0.207560 -0.274656 0.024 Uiso 1 1 calc R U . . .
H3B H 0.395383 0.294953 -0.229687 0.024 Uiso 1 1 calc R U . . .
C4 C 0.41014(14) 0.13787(16) -0.10624(14) 0.0200(3) Uani 1 1 d . . . . .
H4A H 0.352094 0.073151 -0.096751 0.024 Uiso 1 1 calc R U . . .
H4B H 0.466862 0.084432 -0.127441 0.024 Uiso 1 1 calc R U . . .
C5 C 0.48231(13) 0.22364(16) 0.00934(13) 0.0188(3) Uani 1 1 d . . . . .
H5A H 0.500732 0.169026 0.083807 0.023 Uiso 1 1 calc R U . . .
H5B H 0.561154 0.258427 0.014587 0.023 Uiso 1 1 calc R U . . .
C6 C 0.49570(14) 0.48297(16) 0.33223(13) 0.0186(3) Uani 1 1 d . . . . .
H6A H 0.470743 0.579474 0.304108 0.022 Uiso 1 1 calc R U . . .
H6B H 0.426438 0.436895 0.338874 0.022 Uiso 1 1 calc R U . . .
C7 C 0.61112(14) 0.48218(15) 0.45459(13) 0.0160(3) Uani 1 1 d . . . . .
C8 C 0.65140(14) 0.36136(15) 0.52501(14) 0.0176(3) Uani 1 1 d . . . . .
H8 H 0.605473 0.277974 0.495077 0.021 Uiso 1 1 calc R U . . .
C9 C 0.75732(13) 0.36130(15) 0.63786(13) 0.0174(3) Uani 1 1 d . . . . .
H9 H 0.784039 0.278754 0.685127 0.021 Uiso 1 1 calc R U . . .
C10 C 0.82374(14) 0.48385(15) 0.68069(13) 0.0160(3) Uani 1 1 d . . . . .
C11 C 0.78557(14) 0.60527(16) 0.61316(13) 0.0179(3) Uani 1 1 d . . . . .
H11 H 0.831518 0.688520 0.643761 0.022 Uiso 1 1 calc R U . . .
C12 C 0.67953(13) 0.60394(16) 0.50039(13) 0.0175(3) Uani 1 1 d . . . . .
H12 H 0.653076 0.686905 0.453703 0.021 Uiso 1 1 calc R U . . .

loop_
_atom_site_aniso_label
_atom_site_aniso_U_11
_atom_site_aniso_U_22
_atom_site_aniso_U_33
_atom_site_aniso_U_23
_atom_site_aniso_U_13
_atom_site_aniso_U_12
Br1 0.01666(10) 0.02760(10) 0.01263(10) 0.00030(6) 0.00133(7) 0.00219(6)
S1 0.01749(18) 0.01938(18) 0.01681(18) -0.00218(14) 0.00285(15) 0.00525(14)
S2 0.01317(16) 0.02179(18) 0.01094(17) -0.00141(13) 0.00367(13) 0.00233(13)
N1 0.0144(6) 0.0169(6) 0.0104(6) 0.0001(5) 0.0037(5) 0.0006(5)
C1 0.0134(6) 0.0143(6) 0.0133(6) 0.0018(6) 0.0050(5) -0.0020(5)
C2 0.0176(7) 0.0203(7) 0.0109(7) -0.0001(6) 0.0037(6) -0.0020(6)
C3 0.0208(7) 0.0247(8) 0.0139(7) -0.0031(6) 0.0076(6) -0.0042(6)
C4 0.0229(7) 0.0204(7) 0.0187(7) -0.0044(6) 0.0115(6) -0.0021(6)
C5 0.0187(7) 0.0201(7) 0.0172(7) -0.0009(6) 0.0081(6) 0.0035(6)
C6 0.0149(7) 0.0267(8) 0.0134(8) -0.0041(6) 0.0060(6) 0.0010(6)
C7 0.0143(7) 0.0230(7) 0.0119(7) -0.0023(6) 0.0072(6) 0.0010(6)
C8 0.0185(7) 0.0180(7) 0.0179(7) -0.0035(6) 0.0098(6) -0.0016(6)
C9 0.0191(7) 0.0177(7) 0.0167(7) 0.0010(6) 0.0096(6) 0.0039(6)
C10 0.0138(7) 0.0223(7) 0.0111(7) -0.0011(6) 0.0052(6) 0.0020(6)
C11 0.0175(7) 0.0200(7) 0.0154(7) -0.0011(6) 0.0069(6) -0.0028(6)
C12 0.0184(7) 0.0197(7) 0.0143(7) 0.0019(6) 0.0076(6) 0.0014(6)

loop_
_atom_type_symbol
_atom_type_description
_atom_type_scat_dispersion_real
_atom_type_scat_dispersion_imag
_atom_type_scat_source
C C 0.0181 0.0091 'International Tables Vol C Tables 4.2.6.8 and 6.1.1.4'
H H 0.0000 0.0000 'International Tables Vol C Tables 4.2.6.8 and 6.1.1.4'
Br Br -0.6763 1.2805 'International Tables Vol C Tables 4.2.6.8 and 6.1.1.4'
N N 0.0311 0.0180 'International Tables Vol C Tables 4.2.6.8 and 6.1.1.4'
S S 0.3331 0.5567 'International Tables Vol C Tables 4.2.6.8 and 6.1.1.4'

loop_
_geom_angle_atom_site_label_1
_geom_angle_atom_site_label_2
_geom_angle_atom_site_label_3
_geom_angle
_geom_angle_site_symmetry_1
_geom_angle_site_symmetry_3
_geom_angle_publ_flag
C1 S2 C6 103.19(7) . . ?
C1 N1 C5 125.75(12) . . ?
C1 N1 C2 122.48(12) . . ?
C5 N1 C2 111.54(11) . . ?
N1 C1 S1 123.80(11) . . ?
N1 C1 S2 112.79(10) . . ?
S1 C1 S2 123.41(8) . . ?
N1 C2 C3 103.04(11) . . ?
N1 C2 H2A 111.2 . . ?
C3 C2 H2A 111.2 . . ?
N1 C2 H2B 111.2 . . ?
C3 C2 H2B 111.2 . . ?
H2A C2 H2B 109.1 . . ?
C4 C3 C2 103.15(11) . . ?
C4 C3 H3A 111.1 . . ?
C2 C3 H3A 111.1 . . ?
C4 C3 H3B 111.1 . . ?
C2 C3 H3B 111.1 . . ?
H3A C3 H3B 109.1 . . ?
C5 C4 C3 102.62(12) . . ?
C5 C4 H4A 111.2 . . ?
C3 C4 H4A 111.2 . . ?
C5 C4 H4B 111.2 . . ?
C3 C4 H4B 111.2 . . ?
H4A C4 H4B 109.2 . . ?
N1 C5 C4 102.69(11) . . ?
N1 C5 H5A 111.2 . . ?
C4 C5 H5A 111.2 . . ?
N1 C5 H5B 111.2 . . ?
C4 C5 H5B 111.2 . . ?
H5A C5 H5B 109.1 . . ?
C7 C6 S2 107.46(10) . . ?
C7 C6 H6A 110.2 . . ?
S2 C6 H6A 110.2 . . ?
C7 C6 H6B 110.2 . . ?
S2 C6 H6B 110.2 . . ?
H6A C6 H6B 108.5 . . ?
C12 C7 C8 118.64(13) . . ?
C12 C7 C6 120.09(13) . . ?
C8 C7 C6 121.26(13) . . ?
C9 C8 C7 121.06(14) . . ?
C9 C8 H8 119.5 . . ?
C7 C8 H8 119.5 . . ?
C8 C9 C10 118.96(14) . . ?
C8 C9 H9 120.5 . . ?
C10 C9 H9 120.5 . . ?
C11 C10 C9 121.20(14) . . ?
C11 C10 Br1 118.39(11) . . ?
C9 C10 Br1 120.40(11) . . ?
C10 C11 C12 119.27(14) . . ?
C10 C11 H11 120.4 . . ?
C12 C11 H11 120.4 . . ?
C11 C12 C7 120.86(14) . . ?
C11 C12 H12 119.6 . . ?
C7 C12 H12 119.6 . . ?

loop_
_geom_bond_atom_site_label_1
_geom_bond_atom_site_label_2
_geom_bond_distance
_geom_bond_site_symmetry_2
_geom_bond_publ_flag
Br1 C10 1.9002(15) . ?
S1 C1 1.6687(14) . ?
S2 C1 1.7714(14) . ?
S2 C6 1.8157(15) . ?
N1 C1 1.3280(19) . ?
N1 C5 1.4774(18) . ?
N1 C2 1.4776(17) . ?
C2 C3 1.526(2) . ?
C2 H2A 0.9900 . ?
C2 H2B 0.9900 . ?
C3 C4 1.525(2) . ?
C3 H3A 0.9900 . ?
C3 H3B 0.9900 . ?
C4 C5 1.523(2) . ?
C4 H4A 0.9900 . ?
C4 H4B 0.9900 . ?
C5 H5A 0.9900 . ?
C5 H5B 0.9900 . ?
C6 C7 1.507(2) . ?
C6 H6A 0.9900 . ?
C6 H6B 0.9900 . ?
C7 C12 1.397(2) . ?
C7 C8 1.398(2) . ?
C8 C9 1.387(2) . ?
C8 H8 0.9500 . ?
C9 C10 1.389(2) . ?
C9 H9 0.9500 . ?
C10 C11 1.385(2) . ?
C11 C12 1.387(2) . ?
C11 H11 0.9500 . ?
C12 H12 0.9500 . ?

loop_
_geom_torsion_atom_site_label_1
_geom_torsion_atom_site_label_2
_geom_torsion_atom_site_label_3
_geom_torsion_atom_site_label_4
_geom_torsion
_geom_torsion_site_symmetry_1
_geom_torsion_site_symmetry_2
_geom_torsion_site_symmetry_3
_geom_torsion_site_symmetry_4
_geom_torsion_publ_flag
C5 N1 C1 S1 -170.97(11) . . . . ?
C2 N1 C1 S1 3.12(19) . . . . ?
C5 N1 C1 S2 9.16(17) . . . . ?
C2 N1 C1 S2 -176.74(10) . . . . ?
C6 S2 C1 N1 -169.23(10) . . . . ?
C6 S2 C1 S1 10.91(11) . . . . ?
C1 N1 C2 C3 175.58(12) . . . . ?
C5 N1 C2 C3 -9.57(15) . . . . ?
N1 C2 C3 C4 31.25(14) . . . . ?
C2 C3 C4 C5 -41.47(14) . . . . ?
C1 N1 C5 C4 158.69(13) . . . . ?
C2 N1 C5 C4 -15.96(15) . . . . ?
C3 C4 C5 N1 34.92(14) . . . . ?
C1 S2 C6 C7 -172.57(10) . . . . ?
S2 C6 C7 C12 108.17(13) . . . . ?
S2 C6 C7 C8 -72.48(15) . . . . ?
C12 C7 C8 C9 -0.3(2) . . . . ?
C6 C7 C8 C9 -179.66(13) . . . . ?
C7 C8 C9 C10 0.0(2) . . . . ?
C8 C9 C10 C11 0.4(2) . . . . ?
C8 C9 C10 Br1 -178.53(10) . . . . ?
C9 C10 C11 C12 -0.4(2) . . . . ?
Br1 C10 C11 C12 178.50(10) . . . . ?
C10 C11 C12 C7 0.1(2) . . . . ?
C8 C7 C12 C11 0.3(2) . . . . ?
C6 C7 C12 C11 179.62(13) . . . . ?
